data_4033777
loop_
_publ_author_name
'Govdi, Anastasia I.'
'Danilkina, Natalia A.'
'Ponomarev, Alexander V.'
'Balova, Irina A.'

_publ_section_title
;
 1-Iodobuta-1,3-diynes in Copper-Catalyzed Azide-Alkyne Cycloaddition: A
 One-Step Route to 4-Ethynyl-5-iodo-1,2,3-triazoles.
;
_journal_issue 4
_journal_name_full 'The Journal of organic chemistry'
_journal_page_first 1925
_journal_page_last 1940
_journal_paper_doi 10.1021/acs.joc.8b02916
_journal_volume 84
_journal_year 2019
_chemical_formula_moiety 'C28 H24 N4'
_chemical_formula_sum 'C28 H24 N4'
_chemical_formula_weight 416.51
_space_group_crystal_system triclinic
_space_group_IT_number 2
_space_group_name_Hall '-P 1'
_space_group_name_H-M_alt 'P -1'
_atom_sites_solution_hydrogens geom
_atom_sites_solution_primary dual
_audit_creation_date 2018-09-27
_audit_creation_method
;
Olex2 1.2
(compiled 2018.05.29 svn.r3508 for OlexSys, GUI svn.r5506)
;
_cell_angle_alpha 90.152(3)
_cell_angle_beta 93.927(4)
_cell_angle_gamma 97.454(4)
_cell_formula_units_Z 4
_cell_length_a 11.3428(6)
_cell_length_b 11.4979(5)
_cell_length_c 17.2272(7)
_cell_measurement_reflns_used 13166
_cell_measurement_temperature 100(2)
_cell_measurement_theta_max 71.9290
_cell_measurement_theta_min 2.5450
_cell_volume 2222.38(18)
_computing_cell_refinement 'CrysAlisPro 1.171.39.35a (Rigaku OD, 2017)'
_computing_data_collection 'CrysAlisPro 1.171.39.35a (Rigaku OD, 2017)'
_computing_data_reduction 'CrysAlisPro 1.171.39.35a (Rigaku OD, 2017)'
_computing_molecular_graphics 'Olex2 (Dolomanov et al., 2009)'
_computing_publication_material 'Olex2 (Dolomanov et al., 2009)'
_computing_structure_refinement 'ShelXL (Sheldrick, 2015)'
_computing_structure_solution 'ShelXT (Sheldrick, 2015)'
_diffrn_ambient_environment N~2~
_diffrn_ambient_temperature 100(2)
_diffrn_detector 'CCD plate'
_diffrn_detector_type HyPix3000
_diffrn_measured_fraction_theta_full 0.998
_diffrn_measured_fraction_theta_max 0.998
_diffrn_measurement_details
;
List of Runs (angles in degrees, time in seconds):

  # Type    Start    End  Width  t~exp~   \w     \q     \k     \f   Frames
--------------------------------------------------------------------------
  1  \w    -91.00 -58.00   0.50    0.94    --  -41.35 -62.00  71.00   66
  2  \w    -22.00   9.00   0.50    0.94    --  -41.35  62.00-150.00   62
  3  \w    -60.00 -23.00   0.50    0.94    --  -41.35  62.00-150.00   74
  4  \w     23.00  75.00   0.50    0.94    --   41.35  62.00-150.00  104
  5  \w     87.00 147.00   0.50    3.76    --  101.00  62.00-150.00  120
  6  \w     39.00  86.00   0.50    3.76    --  101.00 -62.00  71.00   94
  7  \w    -97.00 -51.00   0.50    0.94    --  -41.35 138.00  60.00   92
  8  \w   -105.00 -63.00   0.50    0.94    --  -41.35 -65.00-120.00   84
  9  \w    -49.00  23.00   0.50    0.94    --  -41.35  32.00 -60.00  144
 10  \w    -70.00 -10.00   0.50    0.94    --  -41.35 104.00 -60.00  120
 11  \w    -79.00 -25.00   0.50    0.94    --  -41.35 -54.00 150.00  108
 12  \w    -95.00 -45.00   0.50    0.94    --  -41.35 138.00-180.00  100
 13  \w    -55.00  22.00   0.50    0.94    --  -41.35  54.00  30.00  154
 14  \w    -62.00 -21.00   0.50    0.94    --  -41.35 -65.00-120.00   82
 15  \w    -39.00  20.00   0.50    0.94    --  -41.35  43.00 150.00  118
 16  \w     74.00 102.00   0.50    0.94    --   41.35  65.00 -60.00   56
 17  \w    -19.00  27.00   0.50    0.94    --   41.35 -32.00-120.00   92
 18  \w     39.00  94.00   0.50    0.94    --   41.35  32.00   0.00  110
 19  \w     -6.00  62.00   0.50    0.94    --   41.35 -77.00   0.00  136
 20  \w     59.00  84.00   0.50    0.94    --   41.35  54.00 150.00   50
 21  \w    -14.00  17.00   0.50    0.94    --   41.35 -62.00  71.00   62
 22  \w     20.00  61.00   0.50    0.94    --   41.35 -65.00  30.00   82
 23  \w     29.00  55.00   0.50    0.94    --   41.35  54.00 150.00   52
 24  \w     38.00  91.00   0.50    0.94    --   41.35  32.00  60.00  106
 25  \w     37.00  77.00   0.50    3.76    --  101.00 -68.00 -30.00   80
 26  \w     35.00 109.00   0.50    3.76    --  101.00-111.00   0.00  148
 27  \w     41.00 110.00   0.50    3.76    --  101.00 -25.00 -60.00  138
 28  \w    116.00 144.00   0.50    3.76    --  101.00  42.00-150.00   56
 29  \w     89.00 114.00   0.50    3.76    --  101.00  42.00-150.00   50
 30  \w     93.00 141.00   0.50    3.76    --  101.00  25.00 -90.00   96
 31  \w     99.00 155.00   0.50    3.76    --  101.00  33.00  90.00  112
 32  \w     79.00 126.00   0.50    3.76    --  101.00 -87.00 -90.00   94
 33  \w     38.00  92.00   0.50    3.76    --  101.00 -42.00   0.00  108
 34  \w     42.00  93.00   0.50    3.76    --  101.00-111.00  60.00  102
 35  \w     39.00 104.00   0.50    3.76    --  101.00 -42.00-150.00  130
 36  \w     61.00 123.00   0.50    3.76    --  101.00-133.00 -90.00  124
 37  \w    127.00 154.00   0.50    3.76    --  101.00  93.00-150.00   54
 38  \w     48.00 131.00   0.50    3.76    --  101.00 -93.00  90.00  166
 39  \w     89.00 157.00   0.50    3.76    --  101.00  42.00 150.00  136
 40  \w     51.00 124.00   0.50    3.76    --  101.00-133.00 120.00  146
 41  \w    100.00 144.00   0.50    3.76    --  101.00  59.00 -60.00   88
 42  \w    104.00 155.00   0.50    3.76    --  101.00  50.00-180.00  102
 43  \w     86.00 148.00   0.50    3.76    --  101.00  93.00 -60.00  124
 44  \w     35.00  96.00   0.50    3.76    --  101.00-111.00 -90.00  122
 45  \w    123.00 154.00   0.50    3.76    --  101.00  50.00  30.00   62
 46  \w     85.00 112.00   0.50    3.76    --  101.00  50.00  30.00   54
 47  \w     44.00 114.00   0.50    3.76    --  101.00 -42.00  60.00  140
 48  \w     93.00 147.00   0.50    3.76    --  101.00  77.00 -90.00  108
 49  \w     83.00 157.00   0.50    3.76    --  101.00  93.00 -30.00  148
 50  \w     96.00 123.00   0.50    3.76    --  101.00 -68.00 -30.00   54
 51  \w     36.00 115.00   0.50    3.76    --  101.00-111.00 -60.00  158
 52  \w     81.00 120.00   0.50    3.76    --  101.00 -59.00-150.00   78
 53  \w     72.00 120.00   0.50    3.76    --  101.00 -59.00 120.00   96
 54  \w     94.00 127.00   0.50    3.76    --  101.00 -77.00  60.00   66
 55  \w     93.00 136.00   0.50    3.76    --  101.00  33.00 120.00   86
 56  \w     65.00  90.00   0.50    3.76    --  101.00 178.00   0.00   50
 57  \w     89.00 116.00   0.50    3.76    --  101.00  59.00  30.00   54
 58  \w    124.00 151.00   0.50    3.76    --  101.00  93.00 120.00   54
 59  \w    -26.00   1.00   0.50    0.94    --  -41.35  62.00-150.00   54
 60  \w    -47.00 -22.00   0.50    0.94    --    0.00 123.00  14.84   50
 61  \w    -37.00 -10.00   0.50    0.94    --   12.00 126.00 154.22   54
 62  \w    -42.00 -17.00   0.50    0.94    --   24.00 151.00 -16.49   50
 63  \w    -13.00  12.00   0.50    0.94    --   24.00 106.00-118.69   50
 64  \w     -4.00  21.00   0.50    0.94    --   28.00  97.00 118.91   50
 65  \w     -4.00  21.00   0.50    0.94    --   28.00  97.00-146.78   50
 66  \w      3.00  28.00   0.50    0.94    --   32.00  90.00  13.10   50
 67  \w      3.00  28.00   0.50    0.94    --   32.00  90.00-113.61   50
 68  \w      3.00  28.00   0.50    0.94    --   32.00  90.00 -65.12   50
 69  \w      9.00  34.00   0.50    0.94    --   36.00  85.00 -30.35   50
 70  \w      9.00  34.00   0.50    0.94    --   36.00  85.00 172.93   50
 71  \w      9.00  34.00   0.50    0.94    --   36.00  85.00  38.75   50
 72  \w     10.00  35.00   0.50    0.94    --   36.00  83.00-155.07   50
 73  \w      9.00  34.00   0.50    0.94    --   36.00  85.00  90.66   50
 74  \w     15.00  40.00   0.50    0.94    --   40.00  81.00 160.04   50
 75  \w     15.00  40.00   0.50    0.94    --   40.00  79.00 -26.54   50
 76  \w     19.00  44.00   0.50    0.94    --   44.00  80.00 -87.14   50
 77  \w     19.00  44.00   0.50    0.94    --   44.00  78.00 133.84   50
 78  \w     19.00  44.00   0.50    0.94    --   44.00  81.00 -61.55   50
 79  \w     19.00  44.00   0.50    0.94    --   44.00  78.00 114.62   50
 80  \w     19.00  44.00   0.50    0.94    --   44.00  79.00-121.40   50
 81  \w     18.00  43.00   0.50    0.94    --   44.00  82.00  11.67   50
 82  \w     26.00  53.00   0.50    0.94    --   48.00  77.00 177.74   54
 83  \w     27.00  54.00   0.50    0.94    --   52.00  77.00  26.62   54
 84  \w     28.00  54.00   0.50    0.94    --   52.00  77.00-144.80   52
 85  \w     32.00  59.00   0.50    0.94    --   56.00  76.00 -69.41   54
 86  \w     35.00  62.00   0.50    0.94    --   56.00  77.00  43.82   54
 87  \w     32.00  57.00   0.50    0.94    --   56.00  76.00-113.38   50
 88  \w     31.00  58.00   0.50    0.94    --   56.00  76.00  73.85   54
 89  \w     32.00  59.00   0.50    0.94    --   56.00  77.00 -47.69   54
 90  \w     31.00  57.00   0.50    0.94    --   56.00  76.00 134.27   52
 91  \w    104.00 129.00   0.50    0.94    --   64.00  77.00-106.62   50
 92  \w     40.00  65.00   0.50    0.94    --   64.00  77.00-106.62   50
 93  \w     40.00  65.00   0.50    0.94    --   64.00  76.00  26.43   50
 94  \w     39.00  89.00   0.50    0.94    --   64.00  77.00 133.60  100
 95  \w     42.00  68.00   0.50    0.94    --   64.00  71.00 -27.51   52
 96  \w     46.00  71.00   0.50    0.94    --   68.00  74.00 -20.70   50
 97  \w     44.00  74.00   0.50    0.94    --   68.00  77.00 -65.65   60
 98  \w     45.00  72.00   0.50    0.94    --   68.00  77.00 171.37   54
 99  \w     49.00  76.00   0.50    3.76    --   72.00  77.00  80.91   54
100  \w     48.00  77.00   0.50    3.76    --   72.00  77.00  27.20   58
101  \w     53.00  78.00   0.50    3.76    --   72.00  65.00-136.50   50
102  \w     47.00 104.00   0.50    3.76    --   72.00  77.00 138.38  114
103  \w     51.00  81.00   0.50    3.76    --   76.00  77.00  55.44   60
104  \w     89.00 116.00   0.50    3.76    --   76.00  77.00  91.02   54
105  \w     58.00  85.00   0.50    3.76    --   76.00  64.00 -83.51   54
106  \w     51.00  82.00   0.50    3.76    --   76.00  77.00  91.02   62
107  \w     54.00  83.00   0.50    3.76    --   76.00  74.00  -6.44   58
108  \w     58.00  98.00   0.50    3.76    --   80.00  70.00-118.04   80
109  \w     58.00 112.00   0.50    3.76    --   80.00  71.00-168.88  108
110  \w     62.00 120.00   0.50    3.76    --   84.00  71.00-147.69  116
111  \w     65.00  91.00   0.50    3.76    --   84.00  60.00-178.57   52
112  \w     63.00 112.00   0.50    3.76    --   88.00  77.00   4.71   98
113  \w    102.00 148.00   0.50    3.76    --   88.00  71.00 -52.27   92
114  \w     66.00  92.00   0.50    3.76    --   88.00  71.00 -52.27   52
115  \w     68.00  93.00   0.50    3.76    --   92.00  77.00-103.31   50
116  \w    119.00 148.00   0.50    3.76    --  101.00  76.00 170.85   58
117  \w     76.00 103.00   0.50    3.76    --  101.00  76.00 170.85   54
118  \w     81.00 107.00   0.50    3.76    --  101.00  68.00-120.00   52
119  \w     82.00 109.00   0.50    3.76    --  101.00 -42.00 -90.00   54
120  \w     77.00 102.00   0.50    3.76    --  101.00  77.00 -30.00   50
121  \w     77.00 104.00   0.50    3.76    --  101.00  77.00-180.00   54
122  \w     38.00  65.00   0.50    3.76    --  101.00 -42.00 -90.00   54
123  \w    121.00 148.00   0.50    3.76    --  101.00  77.00   0.00   54
124  \w    130.00 157.00   0.50    3.76    --  101.00  77.00  60.00   54
125  \w     76.00 103.00   0.50    3.76    --  101.00  77.00  60.00   54
126  \w     77.00 102.00   0.50    3.76    --  101.00  77.00   0.00   50
127  \w    117.00 144.00   0.50    3.76    --  101.00  77.00-150.00   54
128  \w     83.00 136.00   0.50    3.76    --  101.00  59.00 120.00  106
129  \w    132.00 157.00   0.50    3.76    --  101.00  77.00 150.00   50
130  \w     77.00 102.00   0.50    3.76    --  101.00  77.00-150.00   50
131  \w    112.00 151.00   0.50    3.76    --  101.00  59.00 -30.00   78
132  \w     84.00 111.00   0.50    3.76    --  101.00  59.00 -30.00   54
133  \w    131.00 156.00   0.50    3.76    --  101.00  77.00-120.00   50
134  \w     77.00 102.00   0.50    3.76    --  101.00  77.00-120.00   50
135  \w     83.00 145.00   0.50    3.76    --  101.00  59.00 -90.00  124
136  \w    129.00 156.00   0.50    3.76    --  101.00  59.00  60.00   54
137  \w     86.00 113.00   0.50    3.76    --  101.00  59.00  60.00   54
138  \w     74.00 109.00   0.50    3.76    --  101.00 -33.00 120.00   70
139  \w     45.00  70.00   0.50    3.76    --  101.00 -33.00 120.00   50
140  \w     76.00 110.00   0.50    3.76    --  101.00  77.00 120.00   68
141  \w     44.00 109.00   0.50    3.76    --  101.00 -25.00  30.00  130
142  \w    121.00 155.00   0.50    3.76    --  101.00  59.00   0.00   68
143  \w    116.00 151.00   0.50    3.76    --  101.00  77.00 -60.00   70
144  \w    130.00 157.00   0.50    3.76    --  101.00  68.00  81.17   54
145  \w     85.00 118.00   0.50    3.76    --  101.00  59.00   0.00   66
146  \w     76.00 103.00   0.50    3.76    --  101.00  77.00 -60.00   54
147  \w    116.00 154.00   0.50    3.76    --  101.00  68.00 120.00   76
148  \w     80.00 106.00   0.50    3.76    --  101.00  68.00 120.00   52
149  \w    124.00 156.00   0.50    3.76    --  101.00  77.00  30.00   64
150  \w     80.00 106.00   0.50    3.76    --  101.00  68.00  81.17   52
151  \w    128.00 153.00   0.50    3.76    --  101.00  77.00  90.00   50
152  \w     77.00 105.00   0.50    3.76    --  101.00  77.00  90.00   56
153  \w     76.00 121.00   0.50    3.76    --  101.00  77.00 150.00   90
154  \w     76.00 112.00   0.50    3.76    --  101.00  77.00  30.00   72
155  \w     77.00 102.00   0.50    3.76    --  101.00  77.00 -90.00   50
156  \w    113.00 140.00   0.50    3.76    --  101.00  68.00-120.00   54
;
_diffrn_measurement_device 'four-circle diffractometer'
_diffrn_measurement_device_type 'SuperNova, Single source at offset/far, HyPix3000'
_diffrn_measurement_method '\w scans'
_diffrn_orient_matrix_type 'CrysAlisPro convention (1999,Acta A55,543-557)'
_diffrn_orient_matrix_UB_11 0.0645131000
_diffrn_orient_matrix_UB_12 -0.0801413000
_diffrn_orient_matrix_UB_13 -0.0496719000
_diffrn_orient_matrix_UB_21 -0.0597597000
_diffrn_orient_matrix_UB_22 -0.1082946000
_diffrn_orient_matrix_UB_23 0.0415075000
_diffrn_orient_matrix_UB_31 -0.1054528000
_diffrn_orient_matrix_UB_32 -0.0105728000
_diffrn_orient_matrix_UB_33 -0.0620136000
_diffrn_radiation_monochromator mirror
_diffrn_radiation_probe x-ray
_diffrn_radiation_type CuK\a
_diffrn_radiation_wavelength 1.54184
_diffrn_reflns_av_R_equivalents 0.0831
_diffrn_reflns_av_unetI/netI 0.0537
_diffrn_reflns_Laue_measured_fraction_full 0.998
_diffrn_reflns_Laue_measured_fraction_max 0.998
_diffrn_reflns_limit_h_max 13
_diffrn_reflns_limit_h_min -13
_diffrn_reflns_limit_k_max 14
_diffrn_reflns_limit_k_min -14
_diffrn_reflns_limit_l_max 20
_diffrn_reflns_limit_l_min -20
_diffrn_reflns_number 48068
_diffrn_reflns_point_group_measured_fraction_full 0.998
_diffrn_reflns_point_group_measured_fraction_max 0.998
_diffrn_reflns_theta_full 67.684
_diffrn_reflns_theta_max 69.998
_diffrn_reflns_theta_min 2.571
_diffrn_source 'micro-focus sealed X-ray tube'
_diffrn_source_type 'SuperNova (Cu) X-ray Source'
_exptl_absorpt_coefficient_mu 0.580
_exptl_absorpt_correction_T_max 1.00000
_exptl_absorpt_correction_T_min 0.79090
_exptl_absorpt_correction_type multi-scan
_exptl_absorpt_process_details
;
CrysAlisPro 1.171.39.35a (Rigaku Oxford Diffraction, 2017)
Empirical absorption correction using spherical harmonics,
 implemented in SCALE3 ABSPACK scaling algorithm.
;
_exptl_crystal_colour colourless
_exptl_crystal_colour_primary colourless
_exptl_crystal_density_diffrn 1.245
_exptl_crystal_description plate
_exptl_crystal_F_000 880
_exptl_crystal_size_max 0.29
_exptl_crystal_size_mid 0.22
_exptl_crystal_size_min 0.15
_refine_diff_density_max 1.072
_refine_diff_density_min -0.420
_refine_diff_density_rms 0.066
_refine_ls_extinction_method none
_refine_ls_goodness_of_fit_ref 1.060
_refine_ls_hydrogen_treatment constr
_refine_ls_matrix_type full
_refine_ls_number_parameters 583
_refine_ls_number_reflns 8376
_refine_ls_number_restraints 0
_refine_ls_restrained_S_all 1.060
_refine_ls_R_factor_all 0.0971
_refine_ls_R_factor_gt 0.0721
_refine_ls_shift/su_max 0.000
_refine_ls_shift/su_mean 0.000
_refine_ls_structure_factor_coef Fsqd
_refine_ls_weighting_details 'w=1/[\s^2^(Fo^2^)+(0.1301P)^2^+1.1521P] where P=(Fo^2^+2Fc^2^)/3'
_refine_ls_weighting_scheme calc
_refine_ls_wR_factor_gt 0.2015
_refine_ls_wR_factor_ref 0.2213
_reflns_Friedel_coverage 0.000
_reflns_number_gt 6375
_reflns_number_total 8376
_reflns_threshold_expression 'I > 2\s(I)'
_cod_data_source_file jo8b02916_si_003.cif
_cod_data_source_block 5699-10169_gai-862
_cod_database_code 4033777
_shelx_shelxl_version_number 2014/7
_chemical_oxdiff_formula 'C28 H24 N4'
_shelx_space_group_comment
;
The symmetry employed for this shelxl refinement is uniquely defined
by the following loop, which should always be used as a source of
symmetry information in preference to the above space-group names.
They are only intended as comments.
;
_shelx_estimated_absorpt_t_max 0.918
_shelx_estimated_absorpt_t_min 0.850
_reflns_odcompleteness_completeness 99.64
_reflns_odcompleteness_iscentric 1
_reflns_odcompleteness_theta 71.55
_olex2_refinement_description
;
1. Fixed Uiso
 At 1.2 times of:
  All C(H) groups, All C(H,H) groups
 At 1.5 times of:
  All C(H,H,H) groups
2.a Secondary CH2 refined with riding coordinates:
 C26(H26A,H26B), C26A(H26C,H26D)
2.b Aromatic/amide H refined with riding coordinates:
 C9(H9), C25(H25), C10(H10), C10A(H10A), C25A(H25A), C32A(H32A), C9A(H9A),
 C14(H14), C24A(H24A), C31A(H31A), C24(H24), C14A(H14A), C13A(H13A), C23(H23),
 C13(H13), C22(H22), C30A(H30A), C32(H32), C28(H28), C28A(H28A), C29(H29),
 C31(H31), C22A(H22A), C30(H30), C29A(H29A), C23A(H23A)
2.c Idealised Me refined as rotating group:
 C12(H12A,H12B,H12C), C20(H20A,H20B,H20C), C12A(H12D,H12E,H12F), C21(H21A,H21B,
 H21C), C20A(H20D,H20E,H20F), C21A(H21D,H21E,H21F)
;
_olex2_submission_special_instructions 'No special instructions were received'
_oxdiff_exptl_absorpt_empirical_details
;
Empirical correction (ABSPACK) includes:
- Absorption correction using spherical harmonics
- Frame scaling
;
_oxdiff_exptl_absorpt_empirical_full_max 4.497
_oxdiff_exptl_absorpt_empirical_full_min 0.409

loop_
_space_group_symop_operation_xyz
'x, y, z'
'-x, -y, -z'

loop_
_atom_site_label
_atom_site_type_symbol
_atom_site_fract_x
_atom_site_fract_y
_atom_site_fract_z
_atom_site_U_iso_or_equiv
_atom_site_adp_type
_atom_site_occupancy
_atom_site_site_symmetry_order
_atom_site_calc_flag
_atom_site_refinement_flags_posn
N1 N 0.31851(19) 0.14931(18) -0.18125(12) 0.0343(5) Uani 1 1 d .
N1A N 0.69544(19) 0.35821(17) 0.28493(12) 0.0334(5) Uani 1 1 d .
N19 N 0.0606(2) -0.16339(19) 0.03255(13) 0.0381(5) Uani 1 1 d .
N3A N 0.6491(2) 0.18704(18) 0.33273(13) 0.0386(5) Uani 1 1 d .
N2 N 0.3467(2) 0.26497(18) -0.19564(13) 0.0396(5) Uani 1 1 d .
N3 N 0.3620(2) 0.32149(18) -0.12864(13) 0.0383(5) Uani 1 1 d .
N2A N 0.6691(2) 0.24306(18) 0.26709(13) 0.0380(5) Uani 1 1 d .
N19A N 0.9443(2) 0.6628(2) 0.52516(15) 0.0487(6) Uani 1 1 d .
C17A C 0.7623(2) 0.7072(2) 0.45322(14) 0.0323(5) Uani 1 1 d .
C8 C 0.3730(2) 0.3387(2) 0.15801(14) 0.0323(5) Uani 1 1 d .
C9 C 0.4305(2) 0.4499(2) 0.18090(15) 0.0337(5) Uani 1 1 d .
H9 H 0.4626 0.5024 0.1429 0.040 Uiso 1 1 calc R
C16A C 0.7401(2) 0.5889(2) 0.42398(14) 0.0337(5) Uani 1 1 d .
C7 C 0.3615(2) 0.3036(2) 0.07785(15) 0.0333(5) Uani 1 1 d .
C5A C 0.6932(2) 0.3782(2) 0.36239(14) 0.0330(5) Uani 1 1 d .
C6 C 0.3522(2) 0.2754(2) 0.00986(15) 0.0345(6) Uani 1 1 d .
C17 C 0.2453(2) -0.1997(2) -0.02314(14) 0.0324(5) Uani 1 1 d .
C5 C 0.3143(2) 0.1311(2) -0.10360(14) 0.0321(5) Uani 1 1 d .
C25 C 0.3302(2) -0.2729(2) -0.03679(14) 0.0352(5) Uani 1 1 d .
H25 H 0.3973 -0.2440 -0.0646 0.042 Uiso 1 1 calc R
C4 C 0.3424(2) 0.2421(2) -0.07011(14) 0.0330(5) Uani 1 1 d .
C15A C 0.7179(2) 0.4908(2) 0.39722(14) 0.0354(6) Uani 1 1 d .
C16 C 0.2642(2) -0.0805(2) -0.04903(14) 0.0334(5) Uani 1 1 d .
C18 C 0.1448(2) -0.2408(2) 0.01815(14) 0.0344(5) Uani 1 1 d .
C10 C 0.4411(2) 0.4839(2) 0.25834(15) 0.0357(6) Uani 1 1 d .
H10 H 0.4806 0.5596 0.2728 0.043 Uiso 1 1 calc R
C11 C 0.3947(2) 0.4092(2) 0.31595(15) 0.0374(6) Uani 1 1 d .
C26 C 0.2892(2) 0.0636(2) -0.24497(15) 0.0368(6) Uani 1 1 d .
H26A H 0.3226 -0.0095 -0.2308 0.044 Uiso 1 1 calc R
H26B H 0.3264 0.0950 -0.2922 0.044 Uiso 1 1 calc R
C8A C 0.6304(2) 0.1671(2) 0.61719(15) 0.0352(6) Uani 1 1 d .
C27A C 0.8628(2) 0.4665(2) 0.22051(15) 0.0351(6) Uani 1 1 d .
C10A C 0.5811(2) 0.0170(2) 0.71209(15) 0.0360(6) Uani 1 1 d .
H10A H 0.5524 -0.0621 0.7233 0.043 Uiso 1 1 calc R
C25A C 0.6806(2) 0.7852(2) 0.43238(15) 0.0364(6) Uani 1 1 d .
H25A H 0.6116 0.7586 0.3995 0.044 Uiso 1 1 calc R
C32A C 0.9241(2) 0.3893(2) 0.18226(15) 0.0396(6) Uani 1 1 d .
H32A H 0.8812 0.3231 0.1553 0.048 Uiso 1 1 calc R
C9A C 0.5882(2) 0.0506(2) 0.63478(15) 0.0346(5) Uani 1 1 d .
H9A H 0.5645 -0.0052 0.5941 0.042 Uiso 1 1 calc R
C6A C 0.6479(3) 0.2332(2) 0.47139(16) 0.0388(6) Uani 1 1 d .
C14 C 0.3271(2) 0.2623(2) 0.21586(16) 0.0380(6) Uani 1 1 d .
H14 H 0.2882 0.1862 0.2018 0.046 Uiso 1 1 calc R
C4A C 0.6621(2) 0.2664(2) 0.39247(15) 0.0353(6) Uani 1 1 d .
C27 C 0.1561(2) 0.0361(2) -0.26234(14) 0.0358(6) Uani 1 1 d .
C15 C 0.2877(2) 0.0180(2) -0.07185(14) 0.0330(5) Uani 1 1 d .
C24A C 0.6988(3) 0.9001(2) 0.45887(16) 0.0398(6) Uani 1 1 d .
H24A H 0.6442 0.9532 0.4436 0.048 Uiso 1 1 calc R
C18A C 0.8642(3) 0.7449(2) 0.50290(16) 0.0403(6) Uani 1 1 d .
C31A C 1.0475(3) 0.4081(2) 0.18302(16) 0.0408(6) Uani 1 1 d .
H31A H 1.0887 0.3547 0.1566 0.049 Uiso 1 1 calc R
C26A C 0.7297(2) 0.4434(2) 0.22390(15) 0.0376(6) Uani 1 1 d .
H26C H 0.6985 0.5179 0.2345 0.045 Uiso 1 1 calc R
H26D H 0.6933 0.4126 0.1728 0.045 Uiso 1 1 calc R
C24 C 0.3185(3) -0.3881(2) -0.01034(15) 0.0387(6) Uani 1 1 d .
H24 H 0.3768 -0.4378 -0.0198 0.046 Uiso 1 1 calc R
C14A C 0.6626(2) 0.2466(2) 0.67819(16) 0.0389(6) Uani 1 1 d .
H14A H 0.6899 0.3261 0.6672 0.047 Uiso 1 1 calc R
C11A C 0.6147(2) 0.0956(2) 0.77308(15) 0.0372(6) Uani 1 1 d .
C13A C 0.6553(3) 0.2116(2) 0.75489(16) 0.0406(6) Uani 1 1 d .
H13A H 0.6783 0.2674 0.7957 0.049 Uiso 1 1 calc R
C23 C 0.2197(3) -0.4285(2) 0.03015(17) 0.0433(6) Uani 1 1 d .
H23 H 0.2105 -0.5068 0.0484 0.052 Uiso 1 1 calc R
C13 C 0.3389(3) 0.2982(2) 0.29293(16) 0.0407(6) Uani 1 1 d .
H13 H 0.3081 0.2457 0.3313 0.049 Uiso 1 1 calc R
C22 C 0.1350(3) -0.3567(2) 0.04421(15) 0.0393(6) Uani 1 1 d .
H22 H 0.0685 -0.3865 0.0722 0.047 Uiso 1 1 calc R
C30A C 1.1105(2) 0.5038(2) 0.22192(16) 0.0415(6) Uani 1 1 d .
H30A H 1.1952 0.5145 0.2250 0.050 Uiso 1 1 calc R
C7A C 0.6389(2) 0.2031(2) 0.53775(15) 0.0380(6) Uani 1 1 d .
C32 C 0.0953(3) -0.0701(2) -0.24055(16) 0.0433(6) Uani 1 1 d .
H32 H 0.1383 -0.1282 -0.2174 0.052 Uiso 1 1 calc R
C28 C 0.0912(3) 0.1166(3) -0.30000(17) 0.0452(7) Uani 1 1 d .
H28 H 0.1318 0.1882 -0.3175 0.054 Uiso 1 1 calc R
C12 C 0.4028(3) 0.4476(3) 0.39988(16) 0.0482(7) Uani 1 1 d .
H12A H 0.4580 0.5204 0.4069 0.072 Uiso 1 1 calc GR
H12B H 0.4320 0.3864 0.4327 0.072 Uiso 1 1 calc GR
H12C H 0.3238 0.4610 0.4147 0.072 Uiso 1 1 calc GR
C20 C -0.0194(3) -0.1450(3) -0.03527(17) 0.0448(7) Uani 1 1 d .
H20A H 0.0275 -0.1259 -0.0803 0.067 Uiso 1 1 calc GR
H20B H -0.0643 -0.0801 -0.0245 0.067 Uiso 1 1 calc GR
H20C H -0.0750 -0.2166 -0.0464 0.067 Uiso 1 1 calc GR
C28A C 0.9259(3) 0.5649(3) 0.25500(19) 0.0502(7) Uani 1 1 d .
H28A H 0.8845 0.6210 0.2784 0.060 Uiso 1 1 calc R
C12A C 0.6093(3) 0.0567(3) 0.85643(16) 0.0475(7) Uani 1 1 d .
H12D H 0.5505 -0.0134 0.8592 0.071 Uiso 1 1 calc GR
H12E H 0.5860 0.1197 0.8881 0.071 Uiso 1 1 calc GR
H12F H 0.6878 0.0384 0.8762 0.071 Uiso 1 1 calc GR
C29 C -0.0314(3) 0.0939(3) -0.31242(18) 0.0511(7) Uani 1 1 d .
H29 H -0.0745 0.1496 -0.3386 0.061 Uiso 1 1 calc R
C31 C -0.0275(3) -0.0921(3) -0.25232(18) 0.0496(7) Uani 1 1 d .
H31 H -0.0683 -0.1647 -0.2365 0.060 Uiso 1 1 calc R
C22A C 0.8783(3) 0.8589(3) 0.5312(2) 0.0536(8) Uani 1 1 d .
H22A H 0.9438 0.8849 0.5670 0.064 Uiso 1 1 calc R
C30 C -0.0911(3) -0.0093(3) -0.28685(18) 0.0508(7) Uani 1 1 d .
H30 H -0.1756 -0.0234 -0.2930 0.061 Uiso 1 1 calc R
C29A C 1.0494(3) 0.5841(3) 0.2563(2) 0.0543(8) Uani 1 1 d .
H29A H 1.0918 0.6525 0.2809 0.065 Uiso 1 1 calc R
C21 C -0.0063(3) -0.1891(3) 0.10158(19) 0.0536(8) Uani 1 1 d .
H21A H -0.0649 -0.2588 0.0915 0.080 Uiso 1 1 calc GR
H21B H -0.0474 -0.1221 0.1137 0.080 Uiso 1 1 calc GR
H21C H 0.0488 -0.2035 0.1458 0.080 Uiso 1 1 calc GR
C23A C 0.7984(3) 0.9360(3) 0.5081(2) 0.0553(8) Uani 1 1 d .
H23A H 0.8123 1.0149 0.5265 0.066 Uiso 1 1 calc R
C20A C 1.0259(3) 0.6458(3) 0.46821(19) 0.0545(8) Uani 1 1 d .
H20D H 0.9827 0.6341 0.4170 0.082 Uiso 1 1 calc GR
H20E H 1.0650 0.5765 0.4813 0.082 Uiso 1 1 calc GR
H20F H 1.0861 0.7150 0.4671 0.082 Uiso 1 1 calc GR
C21A C 1.0051(3) 0.6822(3) 0.60351(19) 0.0596(9) Uani 1 1 d .
H21D H 1.0646 0.7521 0.6032 0.089 Uiso 1 1 calc GR
H21E H 1.0446 0.6138 0.6182 0.089 Uiso 1 1 calc GR
H21F H 0.9465 0.6936 0.6411 0.089 Uiso 1 1 calc GR

loop_
_atom_site_aniso_label
_atom_site_aniso_U_11
_atom_site_aniso_U_22
_atom_site_aniso_U_33
_atom_site_aniso_U_23
_atom_site_aniso_U_13
_atom_site_aniso_U_12
N1 0.0413(12) 0.0280(10) 0.0356(11) 0.0104(8) 0.0097(9) 0.0077(8)
N1A 0.0395(12) 0.0266(10) 0.0347(11) 0.0067(8) 0.0047(9) 0.0056(8)
N19 0.0445(13) 0.0347(11) 0.0385(12) 0.0124(9) 0.0138(9) 0.0115(9)
N3A 0.0474(13) 0.0293(11) 0.0387(12) 0.0059(9) 0.0068(9) 0.0019(9)
N2 0.0485(13) 0.0278(11) 0.0430(12) 0.0124(9) 0.0100(10) 0.0032(9)
N3 0.0472(13) 0.0278(10) 0.0406(12) 0.0098(9) 0.0092(10) 0.0045(9)
N2A 0.0438(13) 0.0292(11) 0.0410(12) 0.0020(9) 0.0065(9) 0.0028(9)
N19A 0.0475(14) 0.0396(13) 0.0608(15) -0.0119(11) -0.0062(11) 0.0178(11)
C17A 0.0407(14) 0.0276(12) 0.0298(12) 0.0045(9) 0.0087(10) 0.0054(10)
C8 0.0333(13) 0.0277(12) 0.0377(13) 0.0066(10) 0.0070(10) 0.0086(9)
C9 0.0352(13) 0.0300(12) 0.0377(13) 0.0085(10) 0.0081(10) 0.0080(10)
C16A 0.0421(14) 0.0298(12) 0.0294(12) 0.0078(9) 0.0038(10) 0.0054(10)
C7 0.0345(13) 0.0260(11) 0.0406(14) 0.0076(10) 0.0057(10) 0.0063(9)
C5A 0.0387(14) 0.0269(12) 0.0338(12) 0.0042(9) 0.0018(10) 0.0061(10)
C6 0.0359(13) 0.0248(11) 0.0436(15) 0.0075(10) 0.0068(10) 0.0049(10)
C17 0.0411(14) 0.0257(11) 0.0314(12) 0.0080(9) 0.0049(10) 0.0069(10)
C5 0.0371(13) 0.0276(12) 0.0336(12) 0.0092(9) 0.0095(10) 0.0084(10)
C25 0.0408(14) 0.0315(12) 0.0346(13) 0.0063(10) 0.0082(10) 0.0071(10)
C4 0.0368(13) 0.0265(11) 0.0370(13) 0.0086(10) 0.0079(10) 0.0059(10)
C15A 0.0432(15) 0.0285(13) 0.0350(13) 0.0080(10) 0.0036(11) 0.0066(10)
C16 0.0394(14) 0.0307(13) 0.0312(12) 0.0059(10) 0.0074(10) 0.0063(10)
C18 0.0431(14) 0.0292(12) 0.0322(12) 0.0087(9) 0.0059(10) 0.0081(10)
C10 0.0390(14) 0.0306(12) 0.0391(13) 0.0041(10) 0.0066(11) 0.0086(10)
C11 0.0409(14) 0.0373(13) 0.0366(13) 0.0074(10) 0.0074(11) 0.0126(11)
C26 0.0418(15) 0.0366(13) 0.0340(13) 0.0058(10) 0.0085(10) 0.0095(11)
C8A 0.0396(14) 0.0297(12) 0.0377(13) 0.0069(10) 0.0051(10) 0.0086(10)
C27A 0.0402(14) 0.0302(12) 0.0365(13) 0.0120(10) 0.0068(10) 0.0089(10)
C10A 0.0373(14) 0.0306(12) 0.0410(14) 0.0086(10) 0.0049(11) 0.0067(10)
C25A 0.0439(15) 0.0310(12) 0.0346(13) 0.0070(10) 0.0030(11) 0.0056(10)
C32A 0.0444(15) 0.0381(14) 0.0373(13) 0.0051(11) 0.0072(11) 0.0063(11)
C9A 0.0402(14) 0.0283(12) 0.0359(13) 0.0040(10) 0.0024(10) 0.0064(10)
C6A 0.0507(16) 0.0251(12) 0.0409(14) 0.0059(10) 0.0038(12) 0.0054(11)
C14 0.0405(14) 0.0308(13) 0.0439(14) 0.0096(10) 0.0092(11) 0.0064(10)
C4A 0.0432(14) 0.0269(12) 0.0356(13) 0.0070(10) 0.0035(11) 0.0042(10)
C27 0.0409(14) 0.0368(13) 0.0320(12) 0.0066(10) 0.0093(10) 0.0096(11)
C15 0.0387(14) 0.0296(12) 0.0325(12) 0.0061(10) 0.0076(10) 0.0079(10)
C24A 0.0457(15) 0.0359(14) 0.0407(14) 0.0018(11) 0.0062(11) 0.0143(11)
C18A 0.0473(16) 0.0326(13) 0.0425(14) -0.0025(11) 0.0024(12) 0.0113(11)
C31A 0.0479(16) 0.0375(14) 0.0403(14) 0.0049(11) 0.0124(12) 0.0131(12)
C26A 0.0436(15) 0.0338(13) 0.0374(13) 0.0130(10) 0.0081(11) 0.0096(11)
C24 0.0495(16) 0.0315(13) 0.0387(14) 0.0094(10) 0.0079(11) 0.0168(11)
C14A 0.0456(15) 0.0288(12) 0.0424(14) 0.0047(10) 0.0053(11) 0.0039(11)
C11A 0.0375(14) 0.0391(14) 0.0371(13) 0.0072(11) 0.0057(11) 0.0109(11)
C13A 0.0476(16) 0.0347(13) 0.0395(14) -0.0005(11) 0.0040(11) 0.0046(11)
C23 0.0547(17) 0.0307(13) 0.0466(15) 0.0131(11) 0.0095(13) 0.0104(12)
C13 0.0461(15) 0.0378(14) 0.0407(14) 0.0150(11) 0.0129(12) 0.0090(11)
C22 0.0464(15) 0.0315(13) 0.0418(14) 0.0136(11) 0.0127(12) 0.0059(11)
C30A 0.0367(14) 0.0437(15) 0.0451(15) 0.0120(12) 0.0081(11) 0.0059(11)
C7A 0.0471(15) 0.0276(12) 0.0402(14) 0.0063(10) 0.0058(11) 0.0073(11)
C32 0.0479(16) 0.0390(14) 0.0442(15) 0.0145(12) 0.0044(12) 0.0090(12)
C28 0.0487(17) 0.0435(15) 0.0468(16) 0.0167(12) 0.0139(13) 0.0127(12)
C12 0.0597(19) 0.0500(17) 0.0374(14) 0.0069(12) 0.0094(13) 0.0138(14)
C20 0.0471(16) 0.0383(14) 0.0521(16) 0.0079(12) 0.0088(13) 0.0138(12)
C28A 0.0505(17) 0.0352(14) 0.0664(19) -0.0074(13) 0.0173(14) 0.0042(12)
C12A 0.0547(18) 0.0513(17) 0.0370(14) 0.0081(12) 0.0064(12) 0.0067(13)
C29 0.0492(18) 0.0557(18) 0.0526(17) 0.0194(14) 0.0068(13) 0.0205(14)
C31 0.0456(17) 0.0490(17) 0.0531(17) 0.0177(13) 0.0049(13) 0.0011(13)
C22A 0.0572(19) 0.0391(16) 0.064(2) -0.0141(14) -0.0124(15) 0.0140(13)
C30 0.0420(16) 0.0578(18) 0.0538(17) 0.0156(14) 0.0061(13) 0.0087(13)
C29A 0.0492(18) 0.0459(16) 0.066(2) -0.0103(15) 0.0163(15) -0.0053(13)
C21 0.0587(19) 0.0548(18) 0.0541(18) 0.0183(14) 0.0259(15) 0.0215(15)
C23A 0.061(2) 0.0362(15) 0.070(2) -0.0161(14) -0.0088(16) 0.0177(14)
C20A 0.062(2) 0.0487(17) 0.0552(18) 0.0090(14) 0.0069(15) 0.0159(15)
C21A 0.074(2) 0.0571(19) 0.0512(18) 0.0053(15) -0.0042(16) 0.0242(17)

loop_
_atom_type_symbol
_atom_type_description
_atom_type_scat_dispersion_real
_atom_type_scat_dispersion_imag
_atom_type_scat_source
C C 0.0181 0.0091 'International Tables Vol C Tables 4.2.6.8 and 6.1.1.4'
H H 0.0000 0.0000 'International Tables Vol C Tables 4.2.6.8 and 6.1.1.4'
N N 0.0311 0.0180 'International Tables Vol C Tables 4.2.6.8 and 6.1.1.4'

loop_
_geom_angle_atom_site_label_1
_geom_angle_atom_site_label_2
_geom_angle_atom_site_label_3
_geom_angle
N2 N1 C5 110.5(2)
N2 N1 C26 121.1(2)
C5 N1 C26 128.3(2)
N2A N1A C5A 111.53(19)
N2A N1A C26A 120.2(2)
C5A N1A C26A 128.1(2)
C18 N19 C20 113.8(2)
C18 N19 C21 115.5(2)
C20 N19 C21 111.0(2)
N2A N3A C4A 109.0(2)
N3 N2 N1 108.03(19)
N2 N3 C4 108.7(2)
N3A N2A N1A 107.3(2)
C18A N19A C21A 115.1(2)
C20A N19A C18A 113.8(3)
C20A N19A C21A 111.7(3)
C25A C17A C16A 119.1(2)
C25A C17A C18A 120.1(2)
C18A C17A C16A 120.8(2)
C9 C8 C7 120.6(2)
C9 C8 C14 118.5(2)
C14 C8 C7 120.9(2)
C8 C9 H9 119.7
C10 C9 C8 120.5(2)
C10 C9 H9 119.7
C15A C16A C17A 177.3(3)
C6 C7 C8 179.1(3)
N1A C5A C15A 123.6(2)
N1A C5A C4A 103.7(2)
C4A C5A C15A 132.8(2)
C7 C6 C4 179.5(3)
C25 C17 C16 118.6(2)
C25 C17 C18 120.5(2)
C18 C17 C16 120.9(2)
N1 C5 C4 104.6(2)
N1 C5 C15 122.6(2)
C4 C5 C15 132.8(2)
C17 C25 H25 119.5
C17 C25 C24 121.0(2)
C24 C25 H25 119.5
N3 C4 C6 122.7(2)
N3 C4 C5 108.2(2)
C5 C4 C6 129.1(2)
C16A C15A C5A 177.3(3)
C15 C16 C17 175.6(3)
C17 C18 N19 119.2(2)
C22 C18 N19 123.2(2)
C22 C18 C17 117.5(2)
C9 C10 H10 119.3
C9 C10 C11 121.4(2)
C11 C10 H10 119.3
C10 C11 C12 121.3(2)
C13 C11 C10 117.8(2)
C13 C11 C12 120.8(2)
N1 C26 H26A 109.3
N1 C26 H26B 109.3
N1 C26 C27 111.6(2)
H26A C26 H26B 108.0
C27 C26 H26A 109.3
C27 C26 H26B 109.3
C9A C8A C7A 120.5(2)
C14A C8A C9A 118.5(2)
C14A C8A C7A 120.9(2)
C32A C27A C26A 120.9(2)
C28A C27A C32A 118.7(3)
C28A C27A C26A 120.4(2)
C9A C10A H10A 119.1
C11A C10A H10A 119.1
C11A C10A C9A 121.8(2)
C17A C25A H25A 119.5
C24A C25A C17A 121.1(3)
C24A C25A H25A 119.5
C27A C32A H32A 119.7
C27A C32A C31A 120.5(3)
C31A C32A H32A 119.7
C8A C9A H9A 120.1
C10A C9A C8A 119.8(2)
C10A C9A H9A 120.1
C7A C6A C4A 177.9(3)
C8 C14 H14 120.0
C13 C14 C8 119.9(2)
C13 C14 H14 120.0
N3A C4A C5A 108.5(2)
N3A C4A C6A 122.6(2)
C5A C4A C6A 128.9(2)
C32 C27 C26 120.8(2)
C32 C27 C28 118.2(3)
C28 C27 C26 121.0(2)
C16 C15 C5 176.4(3)
C25A C24A H24A 120.8
C25A C24A C23A 118.4(3)
C23A C24A H24A 120.8
C17A C18A N19A 119.0(2)
C22A C18A N19A 123.0(3)
C22A C18A C17A 117.9(3)
C32A C31A H31A 119.9
C30A C31A C32A 120.2(2)
C30A C31A H31A 119.9
N1A C26A C27A 111.5(2)
N1A C26A H26C 109.3
N1A C26A H26D 109.3
C27A C26A H26C 109.3
C27A C26A H26D 109.3
H26C C26A H26D 108.0
C25 C24 H24 120.7
C23 C24 C25 118.5(2)
C23 C24 H24 120.7
C8A C14A H14A 119.5
C13A C14A C8A 120.9(2)
C13A C14A H14A 119.5
C10A C11A C13A 117.9(2)
C10A C11A C12A 121.0(2)
C13A C11A C12A 121.2(3)
C14A C13A C11A 121.0(3)
C14A C13A H13A 119.5
C11A C13A H13A 119.5
C24 C23 H23 119.5
C22 C23 C24 121.1(2)
C22 C23 H23 119.5
C11 C13 H13 119.1
C14 C13 C11 121.9(2)
C14 C13 H13 119.1
C18 C22 H22 119.3
C23 C22 C18 121.5(2)
C23 C22 H22 119.3
C31A C30A H30A 120.3
C31A C30A C29A 119.3(3)
C29A C30A H30A 120.3
C6A C7A C8A 179.0(3)
C27 C32 H32 119.7
C31 C32 C27 120.6(3)
C31 C32 H32 119.7
C27 C28 H28 119.5
C29 C28 C27 121.0(3)
C29 C28 H28 119.5
C11 C12 H12A 109.5
C11 C12 H12B 109.5
C11 C12 H12C 109.5
H12A C12 H12B 109.5
H12A C12 H12C 109.5
H12B C12 H12C 109.5
N19 C20 H20A 109.5
N19 C20 H20B 109.5
N19 C20 H20C 109.5
H20A C20 H20B 109.5
H20A C20 H20C 109.5
H20B C20 H20C 109.5
C27A C28A H28A 119.4
C27A C28A C29A 121.1(3)
C29A C28A H28A 119.4
C11A C12A H12D 109.5
C11A C12A H12E 109.5
C11A C12A H12F 109.5
H12D C12A H12E 109.5
H12D C12A H12F 109.5
H12E C12A H12F 109.5
C28 C29 H29 120.0
C30 C29 C28 119.9(3)
C30 C29 H29 120.0
C32 C31 H31 119.8
C30 C31 C32 120.4(3)
C30 C31 H31 119.8
C18A C22A H22A 119.4
C18A C22A C23A 121.2(3)
C23A C22A H22A 119.4
C29 C30 C31 119.7(3)
C29 C30 H30 120.2
C31 C30 H30 120.2
C30A C29A C28A 120.0(3)
C30A C29A H29A 120.0
C28A C29A H29A 120.0
N19 C21 H21A 109.5
N19 C21 H21B 109.5
N19 C21 H21C 109.5
H21A C21 H21B 109.5
H21A C21 H21C 109.5
H21B C21 H21C 109.5
C24A C23A C22A 121.2(3)
C24A C23A H23A 119.4
C22A C23A H23A 119.4
N19A C20A H20D 109.5
N19A C20A H20E 109.5
N19A C20A H20F 109.5
H20D C20A H20E 109.5
H20D C20A H20F 109.5
H20E C20A H20F 109.5
N19A C21A H21D 109.5
N19A C21A H21E 109.5
N19A C21A H21F 109.5
H21D C21A H21E 109.5
H21D C21A H21F 109.5
H21E C21A H21F 109.5

loop_
_geom_bond_atom_site_label_1
_geom_bond_atom_site_label_2
_geom_bond_distance
N1 N2 1.354(3)
N1 C5 1.358(3)
N1 C26 1.465(3)
N1A N2A 1.349(3)
N1A C5A 1.356(3)
N1A C26A 1.476(3)
N19 C18 1.421(3)
N19 C20 1.462(4)
N19 C21 1.464(3)
N3A N2A 1.321(3)
N3A C4A 1.362(3)
N2 N3 1.313(3)
N3 C4 1.372(3)
N19A C18A 1.427(4)
N19A C20A 1.424(4)
N19A C21A 1.476(4)
C17A C16A 1.434(3)
C17A C25A 1.401(4)
C17A C18A 1.410(4)
C8 C9 1.400(4)
C8 C7 1.430(4)
C8 C14 1.412(3)
C9 H9 0.9500
C9 C10 1.382(4)
C16A C15A 1.206(4)
C7 C6 1.208(4)
C5A C15A 1.411(3)
C5A C4A 1.399(3)
C6 C4 1.422(4)
C17 C25 1.390(4)
C17 C16 1.437(3)
C17 C18 1.415(3)
C5 C4 1.389(3)
C5 C15 1.416(3)
C25 H25 0.9500
C25 C24 1.395(3)
C16 C15 1.203(3)
C18 C22 1.400(3)
C10 H10 0.9500
C10 C11 1.400(3)
C11 C13 1.392(4)
C11 C12 1.504(4)
C26 H26A 0.9900
C26 H26B 0.9900
C26 C27 1.510(4)
C8A C9A 1.404(3)
C8A C14A 1.389(4)
C8A C7A 1.437(4)
C27A C32A 1.387(4)
C27A C26A 1.504(4)
C27A C28A 1.369(4)
C10A H10A 0.9500
C10A C9A 1.392(4)
C10A C11A 1.385(4)
C25A H25A 0.9500
C25A C24A 1.382(4)
C32A H32A 0.9500
C32A C31A 1.388(4)
C9A H9A 0.9500
C6A C4A 1.427(4)
C6A C7A 1.202(4)
C14 H14 0.9500
C14 C13 1.382(4)
C27 C32 1.388(4)
C27 C28 1.391(4)
C24A H24A 0.9500
C24A C23A 1.382(4)
C18A C22A 1.383(4)
C31A H31A 0.9500
C31A C30A 1.378(4)
C26A H26C 0.9900
C26A H26D 0.9900
C24 H24 0.9500
C24 C23 1.390(4)
C14A H14A 0.9500
C14A C13A 1.387(4)
C11A C13A 1.397(4)
C11A C12A 1.508(4)
C13A H13A 0.9500
C23 H23 0.9500
C23 C22 1.379(4)
C13 H13 0.9500
C22 H22 0.9500
C30A H30A 0.9500
C30A C29A 1.380(4)
C32 H32 0.9500
C32 C31 1.383(4)
C28 H28 0.9500
C28 C29 1.384(4)
C12 H12A 0.9800
C12 H12B 0.9800
C12 H12C 0.9800
C20 H20A 0.9800
C20 H20B 0.9800
C20 H20C 0.9800
C28A H28A 0.9500
C28A C29A 1.388(4)
C12A H12D 0.9800
C12A H12E 0.9800
C12A H12F 0.9800
C29 H29 0.9500
C29 C30 1.377(4)
C31 H31 0.9500
C31 C30 1.379(4)
C22A H22A 0.9500
C22A C23A 1.387(4)
C30 H30 0.9500
C29A H29A 0.9500
C21 H21A 0.9800
C21 H21B 0.9800
C21 H21C 0.9800
C23A H23A 0.9500
C20A H20D 0.9800
C20A H20E 0.9800
C20A H20F 0.9800
C21A H21D 0.9800
C21A H21E 0.9800
C21A H21F 0.9800
